data_4080108
loop_
_publ_author_name
'Derrah, Eric J.'
'Martin, Carmen'
'Mallet-Ladeira, Sonia'
'Miqueu, Karinne'
'Bouhadir, Ghenwa'
'Bourissou, Didier'

_publ_section_title
;
 Chelating Assistance of P--C and P--H Bond Activation at Palladium and
 Nickel: Straightforward Access to Diverse Pincer Complexes from a
 Diphosphine--Phosphine Oxide
;
_journal_issue 4
_journal_name_full Organometallics
_journal_page_first 1121
_journal_paper_doi 10.1021/om400042v
_journal_volume 32
_journal_year 2013
_chemical_compound_source 'synthesis as described'
_chemical_formula_moiety 'C30 H42 O P3 Pd, C F3 O3 S'
_chemical_formula_sum 'C31 H42 F3 O4 P3 Pd S'
_chemical_formula_weight 767.03
_chemical_name_systematic
;
 ?
;
_space_group_IT_number 14
_symmetry_cell_setting monoclinic
_symmetry_Int_Tables_number 14
_symmetry_space_group_name_Hall '-P 2ybc'
_symmetry_space_group_name_H-M 'P 1 21/c 1'
_atom_sites_solution_hydrogens geom
_atom_sites_solution_primary direct
_atom_sites_solution_secondary difmap
_cell_angle_alpha 90
_cell_angle_beta 107.043(2)
_cell_angle_gamma 90
_cell_formula_units_Z 4
_cell_length_a 8.9837(2)
_cell_length_b 18.4157(5)
_cell_length_c 21.5909(5)
_cell_measurement_reflns_used 9671
_cell_measurement_temperature 193(2)
_cell_measurement_theta_max 25.07
_cell_measurement_theta_min 2.26
_cell_measurement_wavelength 0.71073
_cell_volume 3415.16(15)
_computing_cell_refinement 'Bruker SAINT'
_computing_data_collection 'Bruker APRXII'
_computing_data_reduction 'Bruker SAINT'
_computing_molecular_graphics 'Ortep-3 for Windows (Farrugia, 1997)'
_computing_publication_material 'WinGX publication routines (Farrugia, 1999)'
_computing_structure_refinement 'SHELXL-97 (Sheldrick, 2008)'
_computing_structure_solution 'SHELXS-97 (Sheldrick, 2008)'
_diffrn_ambient_temperature 193(2)
_diffrn_measured_fraction_theta_full 0.98
_diffrn_measured_fraction_theta_max 0.98
_diffrn_measurement_device_type 'CCD area detector'
_diffrn_measurement_method 'phi and omega scans'
_diffrn_radiation_monochromator graphite
_diffrn_radiation_probe x-ray
_diffrn_radiation_source 'fine-focus sealed tube'
_diffrn_radiation_type MoK\a
_diffrn_radiation_wavelength 0.71073
_diffrn_reflns_av_R_equivalents 0.062
_diffrn_reflns_av_unetI/netI 0.0565
_diffrn_reflns_limit_h_max 12
_diffrn_reflns_limit_h_min -12
_diffrn_reflns_limit_k_max 26
_diffrn_reflns_limit_k_min -23
_diffrn_reflns_limit_l_max 30
_diffrn_reflns_limit_l_min -30
_diffrn_reflns_number 61108
_diffrn_reflns_theta_full 30.56
_diffrn_reflns_theta_max 30.56
_diffrn_reflns_theta_min 2.26
_exptl_absorpt_coefficient_mu 0.795
_exptl_absorpt_correction_T_max 0.938
_exptl_absorpt_correction_T_min 0.920
_exptl_absorpt_correction_type multi-scan
_exptl_absorpt_process_details 'SADABS (Bruker-AXS)'
_exptl_crystal_colour yellow
_exptl_crystal_density_diffrn 1.492
_exptl_crystal_density_method 'not measured'
_exptl_crystal_description plate
_exptl_crystal_F_000 1576
_exptl_crystal_size_max 0.4
_exptl_crystal_size_mid 0.08
_exptl_crystal_size_min 0.08
_refine_diff_density_max 0.618
_refine_diff_density_min -0.451
_refine_diff_density_rms 0.087
_refine_ls_extinction_method none
_refine_ls_goodness_of_fit_ref 1.001
_refine_ls_hydrogen_treatment mixed
_refine_ls_matrix_type full
_refine_ls_number_parameters 400
_refine_ls_number_reflns 10265
_refine_ls_number_restraints 0
_refine_ls_restrained_S_all 1.001
_refine_ls_R_factor_all 0.0695
_refine_ls_R_factor_gt 0.0378
_refine_ls_shift/su_max 0.003
_refine_ls_shift/su_mean 0
_refine_ls_structure_factor_coef Fsqd
_refine_ls_weighting_details 'calc w=1/[\s^2^(Fo^2^)+(0.0367P)^2^+0.3655P] where P=(Fo^2^+2Fc^2^)/3'
_refine_ls_weighting_scheme calc
_refine_ls_wR_factor_gt 0.073
_refine_ls_wR_factor_ref 0.0828
_reflns_number_gt 7186
_reflns_number_total 10265
_reflns_threshold_expression >2sigma(I)
_cod_data_source_file om400042v_si_002.cif
_cod_data_source_block 8
_cod_original_sg_symbol_H-M 'P 21/c'
_cod_database_code 4080108

loop_
_symmetry_equiv_pos_as_xyz
'x, y, z'
'-x, y+1/2, -z+1/2'
'-x, -y, -z'
'x, -y-1/2, z-1/2'

loop_
_atom_site_label
_atom_site_type_symbol
_atom_site_fract_x
_atom_site_fract_y
_atom_site_fract_z
_atom_site_U_iso_or_equiv
_atom_site_adp_type
_atom_site_occupancy
_atom_site_symmetry_multiplicity
_atom_site_calc_flag
_atom_site_refinement_flags
C1 C 0.3708(3) 0.67129(12) 0.54266(12) 0.0294(5) Uani 1 1 d .
C2 C 0.3698(4) 0.65981(15) 0.60592(14) 0.0454(7) Uani 1 1 d .
H2 H 0.4574 0.6731 0.641 0.054 Uiso 1 1 calc R
C3 C 0.2392(4) 0.62860(15) 0.61775(17) 0.0581(9) Uani 1 1 d .
H3 H 0.2375 0.6214 0.6611 0.07 Uiso 1 1 calc R
C4 C 0.1134(4) 0.60830(15) 0.56748(19) 0.0559(9) Uani 1 1 d .
H4 H 0.0246 0.5875 0.576 0.067 Uiso 1 1 calc R
C5 C 0.1159(3) 0.61803(15) 0.50472(18) 0.0512(8) Uani 1 1 d .
H5 H 0.0292 0.6031 0.47 0.061 Uiso 1 1 calc R
C6 C 0.2431(3) 0.64933(14) 0.49161(14) 0.0395(6) Uani 1 1 d .
H6 H 0.2439 0.6559 0.4481 0.047 Uiso 1 1 calc R
C7 C 0.5912(2) 0.66893(12) 0.46734(10) 0.0233(4) Uani 1 1 d .
C8 C 0.6040(3) 0.59480(12) 0.48192(12) 0.0308(5) Uani 1 1 d .
H8 H 0.5705 0.5772 0.517 0.037 Uiso 1 1 calc R
C9 C 0.6641(3) 0.54648(13) 0.44658(13) 0.0346(6) Uani 1 1 d .
H9 H 0.6717 0.4963 0.4573 0.041 Uiso 1 1 calc R
C10 C 0.7132(3) 0.57168(13) 0.39551(12) 0.0331(6) Uani 1 1 d .
H10 H 0.7556 0.539 0.3712 0.04 Uiso 1 1 calc R
C11 C 0.7001(3) 0.64478(12) 0.37997(12) 0.0292(5) Uani 1 1 d .
H11 H 0.7338 0.6613 0.3446 0.035 Uiso 1 1 calc R
C12 C 0.6391(2) 0.69515(12) 0.41451(11) 0.0239(5) Uani 1 1 d .
C13 C 0.4627(3) 0.79553(14) 0.31322(11) 0.0352(6) Uani 1 1 d .
H13 H 0.466 0.8452 0.2949 0.042 Uiso 1 1 calc R
C14 C 0.3083(3) 0.78973(17) 0.32712(14) 0.0495(7) Uani 1 1 d .
H14A H 0.2241 0.8002 0.2876 0.074 Uiso 1 1 calc R
H14B H 0.3049 0.8247 0.3609 0.074 Uiso 1 1 calc R
H14C H 0.2956 0.7405 0.342 0.074 Uiso 1 1 calc R
C15 C 0.4716(4) 0.74182(15) 0.25990(12) 0.0447(7) Uani 1 1 d .
H15A H 0.4727 0.692 0.276 0.067 Uiso 1 1 calc R
H15B H 0.5669 0.7508 0.2477 0.067 Uiso 1 1 calc R
H15C H 0.3808 0.7484 0.2219 0.067 Uiso 1 1 calc R
C16 C 0.8051(3) 0.80480(13) 0.36287(12) 0.0347(6) Uani 1 1 d .
H16 H 0.8068 0.7674 0.3295 0.042 Uiso 1 1 calc R
C17 C 0.9497(3) 0.79471(16) 0.42025(16) 0.0498(8) Uani 1 1 d .
H17A H 1.0426 0.7973 0.4054 0.075 Uiso 1 1 calc R
H17B H 0.9455 0.7472 0.4402 0.075 Uiso 1 1 calc R
H17C H 0.954 0.8331 0.4522 0.075 Uiso 1 1 calc R
C18 C 0.8010(4) 0.87967(15) 0.33221(14) 0.0469(7) Uani 1 1 d .
H18A H 0.7896 0.9169 0.3629 0.07 Uiso 1 1 calc R
H18B H 0.7127 0.8824 0.2928 0.07 Uiso 1 1 calc R
H18C H 0.8981 0.8878 0.3212 0.07 Uiso 1 1 calc R
C19 C 0.8203(3) 0.96296(12) 0.60445(11) 0.0292(5) Uani 1 1 d .
H19 H 0.8452 0.9692 0.6524 0.035 Uiso 1 1 calc R
C20 C 0.9653(3) 0.93547(15) 0.58865(13) 0.0385(6) Uani 1 1 d .
H20A H 0.9431 0.9307 0.5416 0.058 Uiso 1 1 calc R
H20B H 0.9951 0.888 0.6091 0.058 Uiso 1 1 calc R
H20C H 1.0508 0.97 0.6051 0.058 Uiso 1 1 calc R
C21 C 0.7702(3) 1.03639(13) 0.57162(15) 0.0460(7) Uani 1 1 d .
H21A H 0.8523 1.0723 0.589 0.069 Uiso 1 1 calc R
H21B H 0.674 1.0523 0.5801 0.069 Uiso 1 1 calc R
H21C H 0.7524 1.0315 0.5248 0.069 Uiso 1 1 calc R
C22 C 0.5039(3) 0.93660(13) 0.61114(11) 0.0309(5) Uani 1 1 d .
H22 H 0.4591 0.9807 0.5853 0.037 Uiso 1 1 calc R
C23 C 0.3708(3) 0.88246(15) 0.60302(13) 0.0408(6) Uani 1 1 d .
H23A H 0.4106 0.838 0.6271 0.061 Uiso 1 1 calc R
H23B H 0.3261 0.8709 0.557 0.061 Uiso 1 1 calc R
H23C H 0.2903 0.9038 0.6197 0.061 Uiso 1 1 calc R
C24 C 0.5662(3) 0.96043(18) 0.68176(13) 0.0526(8) Uani 1 1 d .
H24A H 0.4821 0.9829 0.6955 0.079 Uiso 1 1 calc R
H24B H 0.6504 0.9956 0.6861 0.079 Uiso 1 1 calc R
H24C H 0.606 0.918 0.709 0.079 Uiso 1 1 calc R
C25 C 0.7189(2) 0.81429(12) 0.62013(10) 0.0239(5) Uani 1 1 d .
C26 C 0.8311(3) 0.81790(14) 0.68066(11) 0.0306(5) Uani 1 1 d .
H26 H 0.8593 0.8641 0.7001 0.037 Uiso 1 1 calc R
C27 C 0.9022(3) 0.75688(15) 0.71311(12) 0.0367(6) Uani 1 1 d .
H27 H 0.9771 0.7615 0.7544 0.044 Uiso 1 1 calc R
C28 C 0.8647(3) 0.68899(15) 0.68569(12) 0.0388(6) Uani 1 1 d .
H28 H 0.917 0.647 0.7069 0.047 Uiso 1 1 calc R
C29 C 0.7501(3) 0.68298(13) 0.62693(12) 0.0329(5) Uani 1 1 d .
H29 H 0.7225 0.6362 0.6086 0.039 Uiso 1 1 calc R
C30 C 0.6735(3) 0.74434(12) 0.59366(10) 0.0251(5) Uani 1 1 d .
C31 C 0.2354(3) 0.55040(16) 0.29597(14) 0.0427(7) Uani 1 1 d .
F1 F 0.3173(2) 0.49028(12) 0.29456(12) 0.0850(7) Uani 1 1 d .
F2 F 0.3313(2) 0.59467(10) 0.33683(9) 0.0645(5) Uani 1 1 d .
F3 F 0.2015(2) 0.58141(14) 0.23829(9) 0.0910(8) Uani 1 1 d .
O1 O 0.43194(17) 0.79156(8) 0.48669(7) 0.0255(3) Uani 1 1 d .
O2 O 0.1264(3) 0.49481(12) 0.38052(10) 0.0614(6) Uani 1 1 d .
O3 O -0.0269(3) 0.48586(14) 0.26758(12) 0.0787(8) Uani 1 1 d .
O4 O 0.0017(3) 0.60170(13) 0.32342(12) 0.0765(8) Uani 1 1 d .
P1 P 0.51534(7) 0.72482(3) 0.52051(3) 0.02270(12) Uani 1 1 d .
P2 P 0.62755(7) 0.79087(3) 0.38797(3) 0.02404(13) Uani 1 1 d .
P3 P 0.65500(6) 0.90017(3) 0.57674(3) 0.02215(12) Uani 1 1 d .
Pd1 Pd 0.604697(19) 0.861508(9) 0.471358(8) 0.02203(5) Uani 1 1 d .
S1 S 0.06367(8) 0.53118(4) 0.31972(4) 0.04460(18) Uani 1 1 d .
H100 H 0.726(3) 0.9104(13) 0.4592(12) 0.042(7) Uiso 1 1 d .

loop_
_atom_site_aniso_label
_atom_site_aniso_U_11
_atom_site_aniso_U_22
_atom_site_aniso_U_33
_atom_site_aniso_U_23
_atom_site_aniso_U_13
_atom_site_aniso_U_12
C1 0.0305(13) 0.0189(12) 0.0446(14) 0.0012(10) 0.0201(11) 0.0001(10)
C2 0.0627(19) 0.0382(15) 0.0462(16) -0.0109(12) 0.0332(15) -0.0171(14)
C3 0.085(2) 0.0410(18) 0.073(2) -0.0108(16) 0.061(2) -0.0165(17)
C4 0.0490(18) 0.0301(15) 0.109(3) 0.0061(17) 0.054(2) -0.0013(14)
C5 0.0246(13) 0.0402(16) 0.087(2) 0.0220(16) 0.0131(14) -0.0016(12)
C6 0.0287(13) 0.0350(15) 0.0535(16) 0.0136(12) 0.0101(12) -0.0017(11)
C7 0.0216(11) 0.0187(11) 0.0300(11) 0.0002(9) 0.0083(9) -0.0013(9)
C8 0.0336(13) 0.0237(12) 0.0396(14) 0.0049(10) 0.0178(11) -0.0012(10)
C9 0.0387(14) 0.0171(12) 0.0525(16) 0.0014(11) 0.0206(12) 0.0009(10)
C10 0.0318(13) 0.0235(13) 0.0497(15) -0.0062(11) 0.0208(12) -0.0021(10)
C11 0.0313(12) 0.0247(12) 0.0360(12) -0.0013(10) 0.0168(10) -0.0021(10)
C12 0.0212(11) 0.0205(11) 0.0299(11) -0.0017(9) 0.0075(9) -0.0035(9)
C13 0.0435(15) 0.0282(13) 0.0298(12) 0.0029(10) 0.0044(11) -0.0024(11)
C14 0.0373(16) 0.059(2) 0.0449(16) -0.0114(14) 0.0004(13) -0.0025(14)
C15 0.0616(19) 0.0426(17) 0.0273(13) -0.0017(12) 0.0087(13) -0.0064(14)
C16 0.0433(15) 0.0263(13) 0.0434(14) -0.0041(11) 0.0267(12) -0.0098(11)
C17 0.0319(15) 0.0421(17) 0.080(2) 0.0045(15) 0.0228(15) -0.0050(13)
C18 0.0629(19) 0.0397(16) 0.0461(16) 0.0031(13) 0.0284(15) -0.0196(14)
C19 0.0281(12) 0.0238(12) 0.0322(12) -0.0037(10) 0.0033(10) -0.0030(10)
C20 0.0264(13) 0.0384(15) 0.0485(15) -0.0034(12) 0.0074(11) -0.0063(11)
C21 0.0431(16) 0.0228(14) 0.0642(19) 0.0011(13) 0.0034(14) -0.0065(12)
C22 0.0290(12) 0.0306(13) 0.0338(13) -0.0010(10) 0.0105(10) 0.0084(10)
C23 0.0296(13) 0.0493(17) 0.0500(16) -0.0007(13) 0.0220(12) 0.0039(12)
C24 0.0466(17) 0.070(2) 0.0452(16) -0.0189(15) 0.0193(14) 0.0087(15)
C25 0.0225(11) 0.0224(12) 0.0283(11) 0.0027(9) 0.0095(9) 0.0024(9)
C26 0.0255(12) 0.0341(14) 0.0300(12) 0.0018(10) 0.0046(10) 0.0011(10)
C27 0.0327(14) 0.0458(16) 0.0275(12) 0.0085(11) 0.0024(11) 0.0040(12)
C28 0.0439(15) 0.0367(15) 0.0356(14) 0.0148(12) 0.0110(12) 0.0149(12)
C29 0.0410(14) 0.0242(13) 0.0341(13) 0.0052(10) 0.0120(11) 0.0063(11)
C30 0.0261(12) 0.0246(12) 0.0262(11) 0.0033(9) 0.0100(9) 0.0014(9)
C31 0.0397(15) 0.0478(17) 0.0437(16) -0.0042(13) 0.0168(13) -0.0054(13)
F1 0.0677(13) 0.0799(15) 0.1199(18) -0.0340(13) 0.0471(13) 0.0089(11)
F2 0.0540(11) 0.0627(12) 0.0717(12) -0.0073(10) 0.0102(9) -0.0267(9)
F3 0.0794(14) 0.153(2) 0.0462(11) 0.0238(12) 0.0279(10) -0.0263(14)
O1 0.0227(8) 0.0214(8) 0.0325(8) 0.0024(7) 0.0081(7) -0.0015(6)
O2 0.0708(15) 0.0603(14) 0.0567(13) 0.0309(11) 0.0245(11) 0.0026(12)
O3 0.0451(13) 0.0867(18) 0.0864(18) 0.0163(15) -0.0087(12) -0.0274(13)
O4 0.0811(17) 0.0747(17) 0.0921(18) 0.0339(14) 0.0543(15) 0.0412(14)
P1 0.0240(3) 0.0182(3) 0.0283(3) 0.0019(2) 0.0114(2) -0.0016(2)
P2 0.0283(3) 0.0196(3) 0.0251(3) 0.0012(2) 0.0093(2) -0.0035(2)
P3 0.0204(3) 0.0191(3) 0.0260(3) -0.0005(2) 0.0054(2) 0.0015(2)
Pd1 0.02375(9) 0.01729(9) 0.02463(9) 0.00103(7) 0.00645(6) -0.00142(7)
S1 0.0355(4) 0.0498(4) 0.0526(4) 0.0206(3) 0.0192(3) 0.0039(3)

loop_
_atom_type_symbol
_atom_type_description
_atom_type_scat_dispersion_real
_atom_type_scat_dispersion_imag
_atom_type_scat_source
C C 0.0033 0.0016 'International Tables Vol C Tables 4.2.6.8 and 6.1.1.4'
H H 0 0 'International Tables Vol C Tables 4.2.6.8 and 6.1.1.4'
F F 0.0171 0.0103 'International Tables Vol C Tables 4.2.6.8 and 6.1.1.4'
O O 0.0106 0.006 'International Tables Vol C Tables 4.2.6.8 and 6.1.1.4'
P P 0.1023 0.0942 'International Tables Vol C Tables 4.2.6.8 and 6.1.1.4'
Pd Pd -0.9988 1.0072 'International Tables Vol C Tables 4.2.6.8 and 6.1.1.4'
S S 0.1246 0.1234 'International Tables Vol C Tables 4.2.6.8 and 6.1.1.4'

loop_
_geom_angle_atom_site_label_1
_geom_angle_atom_site_label_2
_geom_angle_atom_site_label_3
_geom_angle
C2 C1 C6 119.6(2)
C2 C1 P1 123.9(2)
C6 C1 P1 115.93(19)
C1 C2 C3 119.5(3)
C1 C2 H2 120.3
C3 C2 H2 120.3
C4 C3 C2 120.7(3)
C4 C3 H3 119.7
C2 C3 H3 119.7
C3 C4 C5 119.9(3)
C3 C4 H4 120.1
C5 C4 H4 120.1
C4 C5 C6 120.7(3)
C4 C5 H5 119.7
C6 C5 H5 119.7
C5 C6 C1 119.7(3)
C5 C6 H6 120.1
C1 C6 H6 120.1
C8 C7 C12 119.3(2)
C8 C7 P1 115.61(16)
C12 C7 P1 125.07(17)
C9 C8 C7 121.6(2)
C9 C8 H8 119.2
C7 C8 H8 119.2
C8 C9 C10 119.5(2)
C8 C9 H9 120.3
C10 C9 H9 120.3
C9 C10 C11 119.7(2)
C9 C10 H10 120.1
C11 C10 H10 120.1
C10 C11 C12 122.3(2)
C10 C11 H11 118.9
C12 C11 H11 118.9
C11 C12 C7 117.5(2)
C11 C12 P2 117.56(17)
C7 C12 P2 124.90(17)
C14 C13 C15 110.9(2)
C14 C13 P2 111.85(18)
C15 C13 P2 114.88(19)
C14 C13 H13 106.2
C15 C13 H13 106.2
P2 C13 H13 106.2
C13 C14 H14A 109.5
C13 C14 H14B 109.5
H14A C14 H14B 109.5
C13 C14 H14C 109.5
H14A C14 H14C 109.5
H14B C14 H14C 109.5
C13 C15 H15A 109.5
C13 C15 H15B 109.5
H15A C15 H15B 109.5
C13 C15 H15C 109.5
H15A C15 H15C 109.5
H15B C15 H15C 109.5
C17 C16 C18 111.7(2)
C17 C16 P2 110.42(18)
C18 C16 P2 109.87(18)
C17 C16 H16 108.2
C18 C16 H16 108.2
P2 C16 H16 108.2
C16 C17 H17A 109.5
C16 C17 H17B 109.5
H17A C17 H17B 109.5
C16 C17 H17C 109.5
H17A C17 H17C 109.5
H17B C17 H17C 109.5
C16 C18 H18A 109.5
C16 C18 H18B 109.5
H18A C18 H18B 109.5
C16 C18 H18C 109.5
H18A C18 H18C 109.5
H18B C18 H18C 109.5
C20 C19 C21 110.1(2)
C20 C19 P3 112.31(16)
C21 C19 P3 107.76(16)
C20 C19 H19 108.9
C21 C19 H19 108.9
P3 C19 H19 108.9
C19 C20 H20A 109.5
C19 C20 H20B 109.5
H20A C20 H20B 109.5
C19 C20 H20C 109.5
H20A C20 H20C 109.5
H20B C20 H20C 109.5
C19 C21 H21A 109.5
C19 C21 H21B 109.5
H21A C21 H21B 109.5
C19 C21 H21C 109.5
H21A C21 H21C 109.5
H21B C21 H21C 109.5
C24 C22 C23 110.4(2)
C24 C22 P3 114.03(17)
C23 C22 P3 111.00(16)
C24 C22 H22 107
C23 C22 H22 107
P3 C22 H22 107
C22 C23 H23A 109.5
C22 C23 H23B 109.5
H23A C23 H23B 109.5
C22 C23 H23C 109.5
H23A C23 H23C 109.5
H23B C23 H23C 109.5
C22 C24 H24A 109.5
C22 C24 H24B 109.5
H24A C24 H24B 109.5
C22 C24 H24C 109.5
H24A C24 H24C 109.5
H24B C24 H24C 109.5
C26 C25 C30 117.6(2)
C26 C25 P3 117.78(17)
C30 C25 P3 124.37(16)
C27 C26 C25 122.4(2)
C27 C26 H26 118.8
C25 C26 H26 118.8
C26 C27 C28 120.1(2)
C26 C27 H27 120
C28 C27 H27 120
C27 C28 C29 119.2(2)
C27 C28 H28 120.4
C29 C28 H28 120.4
C28 C29 C30 121.7(2)
C28 C29 H29 119.2
C30 C29 H29 119.2
C29 C30 C25 118.9(2)
C29 C30 P1 115.11(18)
C25 C30 P1 125.89(17)
F2 C31 F3 106.8(2)
F2 C31 F1 105.8(2)
F3 C31 F1 108.3(2)
F2 C31 S1 112.19(19)
F3 C31 S1 111.9(2)
F1 C31 S1 111.6(2)
P1 O1 Pd1 106.75(8)
O1 P1 C1 106.21(10)
O1 P1 C7 112.34(9)
C1 P1 C7 106.90(10)
O1 P1 C30 114.08(10)
C1 P1 C30 108.48(11)
C7 P1 C30 108.51(10)
O1 P1 Pd1 43.69(6)
C1 P1 Pd1 149.29(8)
C7 P1 Pd1 93.69(7)
C30 P1 Pd1 85.28(7)
C13 P2 C16 106.12(12)
C13 P2 C12 105.87(11)
C16 P2 C12 104.40(11)
C13 P2 Pd1 115.44(9)
C16 P2 Pd1 115.99(8)
C12 P2 Pd1 108.04(7)
C19 P3 C25 105.84(10)
C19 P3 C22 104.99(11)
C25 P3 C22 105.22(10)
C19 P3 Pd1 115.00(8)
C25 P3 Pd1 100.31(7)
C22 P3 Pd1 123.65(8)
O1 Pd1 P2 90.93(4)
O1 Pd1 P3 88.52(4)
P2 Pd1 P3 157.17(2)
O1 Pd1 P1 29.56(4)
P2 Pd1 P1 83.889(19)
P3 Pd1 P1 84.435(19)
O1 Pd1 H100 178.9(9)
P2 Pd1 H100 88.0(9)
P3 Pd1 H100 92.6(9)
P1 Pd1 H100 150.6(9)
O4 S1 O2 115.46(15)
O4 S1 O3 115.48(16)
O2 S1 O3 115.08(14)
O4 S1 C31 102.62(14)
O2 S1 C31 102.31(13)
O3 S1 C31 103.05(14)

loop_
_geom_bond_atom_site_label_1
_geom_bond_atom_site_label_2
_geom_bond_distance
C1 C2 1.384(3)
C1 C6 1.397(4)
C1 P1 1.803(2)
C2 C3 1.396(4)
C2 H2 0.95
C3 C4 1.369(5)
C3 H3 0.95
C4 C5 1.374(5)
C4 H4 0.95
C5 C6 1.382(4)
C5 H5 0.95
C6 H6 0.95
C7 C8 1.398(3)
C7 C12 1.417(3)
C7 P1 1.816(2)
C8 C9 1.381(3)
C8 H8 0.95
C9 C10 1.382(3)
C9 H9 0.95
C10 C11 1.384(3)
C10 H10 0.95
C11 C12 1.399(3)
C11 H11 0.95
C12 P2 1.847(2)
C13 C14 1.506(4)
C13 C15 1.537(4)
C13 P2 1.845(3)
C13 H13 1
C14 H14A 0.98
C14 H14B 0.98
C14 H14C 0.98
C15 H15A 0.98
C15 H15B 0.98
C15 H15C 0.98
C16 C17 1.521(4)
C16 C18 1.525(3)
C16 P2 1.846(2)
C16 H16 1
C17 H17A 0.98
C17 H17B 0.98
C17 H17C 0.98
C18 H18A 0.98
C18 H18B 0.98
C18 H18C 0.98
C19 C20 1.527(3)
C19 C21 1.532(3)
C19 P3 1.838(2)
C19 H19 1
C20 H20A 0.98
C20 H20B 0.98
C20 H20C 0.98
C21 H21A 0.98
C21 H21B 0.98
C21 H21C 0.98
C22 C24 1.527(3)
C22 C23 1.527(3)
C22 P3 1.854(2)
C22 H22 1
C23 H23A 0.98
C23 H23B 0.98
C23 H23C 0.98
C24 H24A 0.98
C24 H24B 0.98
C24 H24C 0.98
C25 C26 1.399(3)
C25 C30 1.420(3)
C25 P3 1.842(2)
C26 C27 1.378(3)
C26 H26 0.95
C27 C28 1.382(4)
C27 H27 0.95
C28 C29 1.384(3)
C28 H28 0.95
C29 C30 1.406(3)
C29 H29 0.95
C30 P1 1.824(2)
C31 F2 1.319(3)
C31 F3 1.322(3)
C31 F1 1.335(3)
C31 S1 1.798(3)
O1 P1 1.5116(16)
O1 Pd1 2.1162(14)
O2 S1 1.434(2)
O3 S1 1.445(2)
O4 S1 1.424(2)
P1 Pd1 2.9337(6)
P2 Pd1 2.2787(6)
P3 Pd1 2.2990(6)
Pd1 H100 1.50(2)
